data_4028000
loop_
_publ_author_name
'Roman A. Valiulin'
'Teresa M. Arisco'
'Andrei G. Kutateladze'

_publ_contact_author_address
;Department of Chemistry and Biochemistry
University of Denver
FW Olin Hall, 202
2190 E. Iliff Ave
Denver, CO 80208
;
_publ_contact_author_email akutatel.edu
_publ_contact_author_fax 303-871-2254
_publ_contact_author_name 'Andrei Kutateladze'
_publ_contact_author_phone 303-871-2995
_publ_section_title
;
 Photoinduced Intramolecular Cyclopentanation vs Photoprotolytic
 Oxametathesis in Polycyclic Alkenes Outfitted with Conformationally
 Constrained Aroylmethyl Chromophores
;
_journal_name_full 'Journal of Organic Chemistry'
_journal_page_first 2012
_journal_page_last 2025
_journal_paper_doi 10.1021/jo301909j
_journal_volume 78
_journal_year 2013
_chemical_formula_moiety 'C26 H23.50 O5'
_chemical_formula_sum 'C26 H23.5 O5'
_chemical_formula_weight 415.95
_space_group_IT_number 14
_symmetry_cell_setting monoclinic
_symmetry_space_group_name_Hall '-P 2ybc'
_symmetry_space_group_name_H-M 'P 1 21/c 1'
_atom_sites_solution_hydrogens geom
_atom_sites_solution_primary direct
_atom_sites_solution_secondary difmap
_audit_creation_method SHELXL-97
_cell_angle_alpha 90.00
_cell_angle_beta 96.7120(10)
_cell_angle_gamma 90.00
_cell_formula_units_Z 8
_cell_length_a 9.94310(10)
_cell_length_b 14.1487(2)
_cell_length_c 30.3355(4)
_cell_measurement_reflns_used 9532
_cell_measurement_temperature 296(2)
_cell_measurement_theta_max 26.40
_cell_measurement_theta_min 2.33
_cell_volume 4238.41(9)
_computing_cell_refinement 'Bruker SAINT'
_computing_data_collection 'Bruker APEX2'
_computing_data_reduction 'Bruker SAINT'
_computing_molecular_graphics 'Bruker SHELXTL'
_computing_publication_material 'Bruker SHELXTL'
_computing_structure_refinement 'SHELXL-97 (Sheldrick, 2008)'
_computing_structure_solution 'SHELXS-97 (Sheldrick, 2008)'
_diffrn_ambient_temperature 296(2)
_diffrn_detector_area_resol_mean 8.33
_diffrn_measured_fraction_theta_full 1.000
_diffrn_measured_fraction_theta_max 1.000
_diffrn_measurement_device_type 'Bruker D8 APEX II Diffractometer'
_diffrn_measurement_method '\f and \w scans'
_diffrn_radiation_monochromator graphite
_diffrn_radiation_source 'fine-focus sealed tube'
_diffrn_radiation_type MoK\a
_diffrn_radiation_wavelength 0.71073
_diffrn_reflns_av_R_equivalents 0.0269
_diffrn_reflns_av_sigmaI/netI 0.0110
_diffrn_reflns_limit_h_max 12
_diffrn_reflns_limit_h_min -12
_diffrn_reflns_limit_k_max 17
_diffrn_reflns_limit_k_min -17
_diffrn_reflns_limit_l_max 37
_diffrn_reflns_limit_l_min -37
_diffrn_reflns_number 139895
_diffrn_reflns_theta_full 26.02
_diffrn_reflns_theta_max 26.02
_diffrn_reflns_theta_min 1.35
_exptl_absorpt_coefficient_mu 0.090
_exptl_absorpt_correction_T_max 0.9799
_exptl_absorpt_correction_T_min 0.9649
_exptl_absorpt_correction_type multi-scan
_exptl_crystal_colour colourless
_exptl_crystal_density_diffrn 1.304
_exptl_crystal_description prism
_exptl_crystal_F_000 1756
_exptl_crystal_size_max 0.40
_exptl_crystal_size_mid 0.30
_exptl_crystal_size_min 0.23
_refine_diff_density_max 1.284
_refine_diff_density_min -0.596
_refine_diff_density_rms 0.059
_refine_ls_extinction_method none
_refine_ls_goodness_of_fit_ref 1.006
_refine_ls_hydrogen_treatment noref
_refine_ls_matrix_type full
_refine_ls_number_parameters 563
_refine_ls_number_reflns 8365
_refine_ls_number_restraints 0
_refine_ls_restrained_S_all 1.006
_refine_ls_R_factor_all 0.0804
_refine_ls_R_factor_gt 0.0694
_refine_ls_shift/su_max 0.000
_refine_ls_shift/su_mean 0.000
_refine_ls_structure_factor_coef Fsqd
_refine_ls_weighting_details 'calc w=1/[\s^2^(Fo^2^)+(0.1213P)^2^+3.6637P] where P=(Fo^2^+2Fc^2^)/3'
_refine_ls_weighting_scheme calc
_refine_ls_wR_factor_gt 0.2043
_refine_ls_wR_factor_ref 0.2175
_reflns_number_gt 6932
_reflns_number_total 8365
_reflns_threshold_expression >2sigma(I)
_cod_data_source_file jo301909j_si_001_21.cif
_cod_data_source_block 7o_rav28787_cryst2_0m
_cod_original_formula_sum 'C26 H23.50 O5'
_cod_database_code 4028000

loop_
_symmetry_equiv_pos_as_xyz
'x, y, z'
'-x, y+1/2, -z+1/2'
'-x, -y, -z'
'x, -y-1/2, z-1/2'

loop_
_atom_site_label
_atom_site_type_symbol
_atom_site_fract_x
_atom_site_fract_y
_atom_site_fract_z
_atom_site_U_iso_or_equiv
_atom_site_adp_type
_atom_site_occupancy
_atom_site_symmetry_multiplicity
_atom_site_calc_flag
_atom_site_refinement_flags
O1 O 0.5377(2) 0.66369(17) 0.38125(6) 0.0661(6) Uani 1 1 d .
O2 O 0.4478(3) 0.77989(16) 0.33888(7) 0.0712(7) Uani 1 1 d .
O3 O 0.29953(19) 0.56071(14) 0.28486(6) 0.0525(5) Uani 1 1 d .
O4 O 0.4790(2) 0.85570(13) 0.24628(7) 0.0573(5) Uani 1 1 d .
O5 O 0.30733(18) 0.75823(12) 0.25216(6) 0.0497(4) Uani 1 1 d .
O6 O 0.0654(2) 0.81419(15) -0.11664(6) 0.0614(5) Uani 1 1 d .
O7 O 0.1208(2) 0.67936(15) -0.08168(7) 0.0650(6) Uani 1 1 d .
O8 O 0.1300(2) 0.60357(15) 0.01723(8) 0.0681(6) Uani 1 1 d .
O9 O 0.28639(19) 0.70733(14) 0.00258(7) 0.0541(5) Uani 1 1 d .
O10 O 0.2733(2) 0.91629(17) -0.01959(6) 0.0653(6) Uani 1 1 d .
C1 C 0.4859(4) 0.7068(3) 0.41895(10) 0.0749(10) Uani 1 1 d .
H1A H 0.5264 0.7679 0.4243 0.112 Uiso 1 1 calc R
H1B H 0.5076 0.6676 0.4446 0.112 Uiso 1 1 calc R
H1C H 0.3894 0.7134 0.4130 0.112 Uiso 1 1 calc R
C2 C 0.5104(2) 0.70776(18) 0.34268(8) 0.0416(5) Uani 1 1 d .
C3 C 0.5695(2) 0.65475(18) 0.30664(7) 0.0402(5) Uani 1 1 d .
H3 H 0.5460 0.5878 0.3090 0.048 Uiso 1 1 calc R
C4 C 0.5264(2) 0.68776(16) 0.25743(7) 0.0351(5) Uani 1 1 d .
C5 C 0.4526(2) 0.60679(15) 0.23025(7) 0.0334(5) Uani 1 1 d .
H5 H 0.5143 0.5525 0.2330 0.040 Uiso 1 1 calc R
C6 C 0.4164(2) 0.62475(15) 0.17967(7) 0.0350(5) Uani 1 1 d .
H6 H 0.3992 0.6926 0.1755 0.042 Uiso 1 1 calc R
C7 C 0.5217(2) 0.59648(16) 0.14987(7) 0.0373(5) Uani 1 1 d .
C8 C 0.5786(3) 0.66287(19) 0.12413(9) 0.0487(6) Uani 1 1 d .
H8 H 0.5532 0.7260 0.1254 0.058 Uiso 1 1 calc R
C9 C 0.6739(3) 0.6357(2) 0.09638(10) 0.0599(7) Uani 1 1 d .
H9 H 0.7123 0.6809 0.0795 0.072 Uiso 1 1 calc R
C10 C 0.7114(3) 0.5431(3) 0.09378(9) 0.0589(7) Uani 1 1 d .
H10 H 0.7748 0.5252 0.0751 0.071 Uiso 1 1 calc R
C11 C 0.6693(3) 0.7102(2) 0.24184(9) 0.0484(6) Uani 1 1 d .
H11 H 0.6729 0.7240 0.2103 0.058 Uiso 1 1 calc R
C12 C 0.7355(3) 0.7773(3) 0.27475(12) 0.0707(10) Uani 1 1 d .
H12 H 0.7567 0.8378 0.2657 0.085 Uiso 1 1 calc R
C13 C 0.7616(5) 0.7562(5) 0.3118(2) 0.126(2) Uani 1 1 d .
H13 H 0.7968 0.7938 0.3355 0.151 Uiso 1 1 calc R
C14 C 0.7282(3) 0.6636(3) 0.31210(10) 0.0627(8) Uani 1 1 d .
C15 C 0.7608(4) 0.6191(3) 0.2641(2) 0.149(3) Uani 1 1 d .
H15A H 0.7208 0.5576 0.2572 0.179 Uiso 1 1 calc R
H15B H 0.8556 0.6207 0.2594 0.179 Uiso 1 1 calc R
C16 C 0.5607(3) 0.50256(19) 0.14681(9) 0.0480(6) Uani 1 1 d .
H16 H 0.5231 0.4568 0.1637 0.058 Uiso 1 1 calc R
C17 C 0.6546(3) 0.4766(2) 0.11896(10) 0.0579(7) Uani 1 1 d .
H17 H 0.6797 0.4135 0.1172 0.069 Uiso 1 1 calc R
C18 C 0.2824(2) 0.57363(15) 0.16888(8) 0.0372(5) Uani 1 1 d .
C19 C 0.2244(2) 0.55135(16) 0.20675(8) 0.0408(5) Uani 1 1 d .
C20 C 0.0961(3) 0.5103(2) 0.20459(10) 0.0540(7) Uani 1 1 d .
H20 H 0.0570 0.4970 0.2303 0.065 Uiso 1 1 calc R
C21 C 0.0293(3) 0.4900(2) 0.16347(12) 0.0649(8) Uani 1 1 d .
H21 H -0.0567 0.4633 0.1611 0.078 Uiso 1 1 calc R
C22 C 0.0894(3) 0.5093(2) 0.12532(11) 0.0613(8) Uani 1 1 d .
H22 H 0.0436 0.4938 0.0978 0.074 Uiso 1 1 calc R
C23 C 0.2157(3) 0.55085(19) 0.12743(9) 0.0501(6) Uani 1 1 d .
H23 H 0.2551 0.5633 0.1017 0.060 Uiso 1 1 calc R
C24 C 0.3192(2) 0.57298(16) 0.24665(8) 0.0379(5) Uani 1 1 d .
C25 C 0.4393(2) 0.77756(16) 0.25243(7) 0.0380(5) Uani 1 1 d .
C26 C 0.2180(3) 0.8384(2) 0.25137(11) 0.0615(8) Uani 1 1 d .
H26A H 0.2451 0.8782 0.2765 0.092 Uiso 1 1 calc R
H26B H 0.1269 0.8170 0.2526 0.092 Uiso 1 1 calc R
H26C H 0.2224 0.8736 0.2245 0.092 Uiso 1 1 calc R
C27 C 0.1091(4) 0.7763(3) -0.15665(10) 0.0668(8) Uani 1 1 d .
H27A H 0.2032 0.7595 -0.1513 0.100 Uiso 1 1 calc R
H27B H 0.0967 0.8229 -0.1798 0.100 Uiso 1 1 calc R
H27C H 0.0567 0.7211 -0.1656 0.100 Uiso 1 1 calc R
C28 C 0.0766(2) 0.75779(18) -0.08124(8) 0.0410(5) Uani 1 1 d .
C29 C 0.0182(2) 0.80549(18) -0.04346(8) 0.0412(5) Uani 1 1 d .
H29 H 0.0381 0.8733 -0.0443 0.049 Uiso 1 1 calc R
C30 C 0.0646(2) 0.76720(17) 0.00463(7) 0.0385(5) Uani 1 1 d .
C31 C 0.1337(2) 0.84733(16) 0.03399(7) 0.0369(5) Uani 1 1 d .
H31 H 0.0676 0.8988 0.0338 0.044 Uiso 1 1 calc R
C32 C 0.1756(2) 0.82085(16) 0.08358(7) 0.0365(5) Uani 1 1 d .
H32 H 0.1921 0.7526 0.0850 0.044 Uiso 1 1 calc R
C33 C 0.0737(2) 0.84349(16) 0.11527(7) 0.0372(5) Uani 1 1 d .
C34 C 0.0307(3) 0.93538(19) 0.12172(9) 0.0532(7) Uani 1 1 d .
H34 H 0.0654 0.9848 0.1063 0.064 Uiso 1 1 calc R
C35 C -0.0632(3) 0.9544(2) 0.15087(11) 0.0624(8) Uani 1 1 d .
H35 H -0.0911 1.0163 0.1547 0.075 Uiso 1 1 calc R
C36 C -0.1150(3) 0.8832(2) 0.17404(10) 0.0586(7) Uani 1 1 d .
H36 H -0.1782 0.8965 0.1935 0.070 Uiso 1 1 calc R
C37 C 0.1599(3) 0.68190(18) 0.00775(7) 0.0423(5) Uani 1 1 d .
C38 C 0.3864(4) 0.6334(3) 0.00565(12) 0.0728(9) Uani 1 1 d .
H38A H 0.3794 0.5964 0.0318 0.109 Uiso 1 1 calc R
H38B H 0.4751 0.6608 0.0072 0.109 Uiso 1 1 calc R
H38C H 0.3713 0.5935 -0.0201 0.109 Uiso 1 1 calc R
C39 C -0.0753(3) 0.7372(2) 0.02002(9) 0.0506(6) Uani 1 1 d .
H39 H -0.0758 0.7221 0.0515 0.061 Uiso 1 1 calc R
C40 C -0.1363(3) 0.6670(3) -0.01223(13) 0.0786(11) Uani 1 1 d .
H40 H -0.1474 0.6043 -0.0042 0.094 Uiso 1 1 calc R
C41 C -0.1710(4) 0.6942(4) -0.04929(18) 0.0992(14) Uani 1 1 d .
H41 H -0.2095 0.6589 -0.0734 0.119 Uiso 1 1 calc R
C42 C -0.1405(3) 0.7916(3) -0.04814(10) 0.0591(7) Uani 1 1 d .
H42 H -0.1894 0.8278 -0.0725 0.071 Uiso 1 1 calc R
C43 C -0.1707(4) 0.8254(3) 0.0003(2) 0.116(2) Uani 1 1 d .
H43A H -0.2649 0.8199 0.0054 0.139 Uiso 1 1 calc R
H43B H -0.1346 0.8873 0.0089 0.139 Uiso 1 1 calc R
C44 C -0.0737(3) 0.7923(2) 0.16847(10) 0.0573(7) Uani 1 1 d .
H44 H -0.1087 0.7435 0.1842 0.069 Uiso 1 1 calc R
C45 C 0.0205(3) 0.77244(19) 0.13939(9) 0.0467(6) Uani 1 1 d .
H45 H 0.0483 0.7104 0.1360 0.056 Uiso 1 1 calc R
C46 C 0.3109(2) 0.86995(16) 0.09464(8) 0.0382(5) Uani 1 1 d .
C47 C 0.3834(3) 0.88291(18) 0.13607(8) 0.0456(6) Uani 1 1 d .
H47 H 0.3471 0.8651 0.1617 0.055 Uiso 1 1 calc R
C48 C 0.5108(3) 0.9228(2) 0.13851(10) 0.0553(7) Uani 1 1 d .
H48 H 0.5605 0.9317 0.1661 0.066 Uiso 1 1 calc R
C49 C 0.5659(3) 0.9499(2) 0.10051(11) 0.0639(8) Uani 1 1 d .
H49 H 0.6529 0.9750 0.1029 0.077 Uiso 1 1 calc R
C50 C 0.4931(3) 0.9400(2) 0.05956(10) 0.0590(7) Uani 1 1 d .
H50 H 0.5292 0.9590 0.0340 0.071 Uiso 1 1 calc R
C51 C 0.3637(3) 0.90090(18) 0.05703(8) 0.0445(6) Uani 1 1 d .
C52 C 0.2622(3) 0.88985(18) 0.01790(8) 0.0445(6) Uani 1 1 d .

loop_
_atom_site_aniso_label
_atom_site_aniso_U_11
_atom_site_aniso_U_22
_atom_site_aniso_U_33
_atom_site_aniso_U_23
_atom_site_aniso_U_13
_atom_site_aniso_U_12
O1 0.0849(15) 0.0797(15) 0.0347(9) 0.0077(9) 0.0109(9) 0.0197(12)
O2 0.1078(18) 0.0641(13) 0.0441(11) 0.0001(9) 0.0194(11) 0.0302(13)
O3 0.0541(11) 0.0637(12) 0.0416(10) 0.0114(8) 0.0135(8) -0.0088(9)
O4 0.0711(13) 0.0390(10) 0.0622(12) 0.0090(8) 0.0102(10) -0.0046(9)
O5 0.0453(10) 0.0425(9) 0.0619(11) 0.0000(8) 0.0093(8) 0.0073(7)
O6 0.0884(15) 0.0606(12) 0.0379(10) 0.0036(8) 0.0193(9) 0.0110(11)
O7 0.0902(16) 0.0606(13) 0.0455(11) -0.0032(9) 0.0139(10) 0.0206(11)
O8 0.0769(15) 0.0468(11) 0.0804(15) 0.0124(10) 0.0090(12) -0.0026(10)
O9 0.0448(10) 0.0583(11) 0.0600(11) -0.0048(9) 0.0093(8) 0.0043(8)
O10 0.0712(13) 0.0882(15) 0.0373(10) 0.0115(10) 0.0098(9) -0.0294(12)
C1 0.078(2) 0.112(3) 0.0364(14) 0.0004(16) 0.0134(14) 0.014(2)
C2 0.0430(13) 0.0472(13) 0.0348(12) -0.0002(10) 0.0048(10) -0.0035(11)
C3 0.0417(12) 0.0446(12) 0.0339(11) -0.0010(9) 0.0022(9) 0.0037(10)
C4 0.0364(12) 0.0371(11) 0.0323(11) -0.0028(9) 0.0064(9) -0.0040(9)
C5 0.0348(11) 0.0324(10) 0.0333(10) -0.0005(8) 0.0056(8) -0.0007(8)
C6 0.0405(12) 0.0313(10) 0.0334(11) 0.0002(8) 0.0055(9) 0.0010(9)
C7 0.0392(12) 0.0406(12) 0.0323(11) -0.0028(9) 0.0054(9) -0.0017(9)
C8 0.0542(15) 0.0472(14) 0.0464(14) 0.0020(11) 0.0137(11) -0.0031(11)
C9 0.0542(16) 0.079(2) 0.0498(15) 0.0057(14) 0.0194(13) -0.0092(15)
C10 0.0437(14) 0.089(2) 0.0462(14) -0.0094(14) 0.0130(12) 0.0048(14)
C11 0.0381(13) 0.0618(16) 0.0471(14) -0.0097(12) 0.0125(10) -0.0107(11)
C12 0.0564(18) 0.097(3) 0.0605(19) -0.0286(18) 0.0151(15) -0.0324(17)
C13 0.083(3) 0.163(6) 0.134(5) -0.052(4) 0.028(3) -0.040(3)
C14 0.0406(15) 0.092(2) 0.0540(16) -0.0121(16) -0.0018(12) 0.0090(15)
C15 0.053(2) 0.069(2) 0.340(9) -0.083(4) 0.090(4) -0.0288(18)
C16 0.0529(15) 0.0431(13) 0.0502(14) -0.0025(11) 0.0156(12) 0.0027(11)
C17 0.0557(16) 0.0599(17) 0.0602(17) -0.0105(13) 0.0154(13) 0.0107(13)
C18 0.0375(12) 0.0323(11) 0.0408(12) -0.0009(9) 0.0008(9) 0.0045(9)
C19 0.0367(12) 0.0346(11) 0.0502(13) 0.0021(10) 0.0023(10) -0.0005(9)
C20 0.0412(14) 0.0520(15) 0.0685(18) 0.0058(13) 0.0051(12) -0.0063(11)
C21 0.0430(15) 0.0579(17) 0.089(2) -0.0001(16) -0.0115(15) -0.0076(13)
C22 0.0531(16) 0.0578(17) 0.0673(19) -0.0129(14) -0.0177(14) 0.0030(13)
C23 0.0528(15) 0.0488(14) 0.0465(14) -0.0077(11) -0.0034(11) 0.0070(12)
C24 0.0396(12) 0.0343(11) 0.0404(12) 0.0050(9) 0.0076(9) -0.0013(9)
C25 0.0491(13) 0.0371(12) 0.0281(10) -0.0017(9) 0.0058(9) -0.0028(10)
C26 0.0637(18) 0.0627(18) 0.0602(17) 0.0082(14) 0.0156(14) 0.0259(15)
C27 0.082(2) 0.081(2) 0.0411(14) 0.0000(14) 0.0209(14) 0.0059(17)
C28 0.0384(12) 0.0509(14) 0.0337(11) -0.0032(10) 0.0041(9) -0.0022(10)
C29 0.0412(13) 0.0473(13) 0.0349(12) -0.0034(10) 0.0040(9) 0.0004(10)
C30 0.0392(12) 0.0433(12) 0.0338(11) -0.0039(9) 0.0078(9) -0.0048(10)
C31 0.0404(12) 0.0400(12) 0.0309(11) -0.0007(9) 0.0073(9) -0.0043(9)
C32 0.0430(12) 0.0357(11) 0.0318(11) -0.0003(9) 0.0092(9) -0.0001(9)
C33 0.0398(12) 0.0411(12) 0.0311(10) -0.0019(9) 0.0063(9) 0.0001(9)
C34 0.0682(18) 0.0416(13) 0.0521(15) -0.0022(11) 0.0165(13) 0.0031(12)
C35 0.0666(19) 0.0580(17) 0.0644(18) -0.0131(14) 0.0147(15) 0.0169(14)
C36 0.0457(15) 0.083(2) 0.0498(15) -0.0107(14) 0.0159(12) 0.0075(14)
C37 0.0500(14) 0.0447(13) 0.0320(11) -0.0020(9) 0.0036(10) -0.0014(11)
C38 0.0631(19) 0.090(2) 0.066(2) -0.0010(17) 0.0090(15) 0.0279(18)
C39 0.0436(14) 0.0663(17) 0.0440(13) -0.0062(12) 0.0140(11) -0.0145(12)
C40 0.0526(18) 0.113(3) 0.071(2) -0.033(2) 0.0099(16) -0.0277(19)
C41 0.070(2) 0.126(4) 0.103(4) -0.030(3) 0.018(2) -0.023(2)
C42 0.0391(14) 0.089(2) 0.0479(15) -0.0061(14) 0.0008(11) 0.0036(14)
C43 0.0453(18) 0.093(3) 0.221(6) -0.065(3) 0.063(3) -0.0207(19)
C44 0.0541(16) 0.0709(19) 0.0513(15) 0.0058(13) 0.0239(13) -0.0041(14)
C45 0.0508(14) 0.0460(13) 0.0458(13) 0.0020(11) 0.0161(11) 0.0011(11)
C46 0.0408(12) 0.0357(11) 0.0382(12) -0.0016(9) 0.0044(9) 0.0020(9)
C47 0.0518(14) 0.0445(13) 0.0397(12) -0.0023(10) 0.0015(11) 0.0060(11)
C48 0.0545(16) 0.0521(15) 0.0553(16) -0.0061(12) -0.0108(13) 0.0010(12)
C49 0.0469(15) 0.0648(18) 0.077(2) 0.0017(15) -0.0053(14) -0.0131(14)
C50 0.0494(15) 0.0669(18) 0.0606(17) 0.0086(14) 0.0060(13) -0.0164(13)
C51 0.0452(13) 0.0457(13) 0.0428(13) 0.0021(10) 0.0066(10) -0.0085(10)
C52 0.0509(14) 0.0463(13) 0.0375(12) 0.0027(10) 0.0108(10) -0.0108(11)

loop_
_atom_type_symbol
_atom_type_description
_atom_type_scat_dispersion_real
_atom_type_scat_dispersion_imag
_atom_type_scat_source
C C 0.0033 0.0016 'International Tables Vol C Tables 4.2.6.8 and 6.1.1.4'
H H 0.0000 0.0000 'International Tables Vol C Tables 4.2.6.8 and 6.1.1.4'
O O 0.0106 0.0060 'International Tables Vol C Tables 4.2.6.8 and 6.1.1.4'

loop_
_geom_angle_atom_site_label_1
_geom_angle_atom_site_label_2
_geom_angle_atom_site_label_3
_geom_angle
C2 O1 C1 116.5(2)
C25 O5 C26 116.2(2)
C28 O6 C27 116.8(2)
C37 O9 C38 116.7(2)
O1 C1 H1A 109.5
O1 C1 H1B 109.5
H1A C1 H1B 109.5
O1 C1 H1C 109.5
H1A C1 H1C 109.5
H1B C1 H1C 109.5
O2 C2 O1 122.5(2)
O2 C2 C3 126.9(2)
O1 C2 C3 110.5(2)
C2 C3 C14 110.9(2)
C2 C3 C4 117.11(19)
C14 C3 C4 103.6(2)
C2 C3 H3 108.3
C14 C3 H3 108.3
C4 C3 H3 108.3
C25 C4 C5 109.49(18)
C25 C4 C3 115.28(18)
C5 C4 C3 110.21(18)
C25 C4 C11 108.72(19)
C5 C4 C11 112.08(18)
C3 C4 C11 100.85(18)
C4 C5 C24 115.42(18)
C4 C5 C6 116.48(18)
C24 C5 C6 105.04(18)
C4 C5 H5 106.4
C24 C5 H5 106.4
C6 C5 H5 106.4
C7 C6 C18 113.32(18)
C7 C6 C5 116.69(19)
C18 C6 C5 103.36(17)
C7 C6 H6 107.7
C18 C6 H6 107.7
C5 C6 H6 107.7
C8 C7 C16 118.4(2)
C8 C7 C6 120.9(2)
C16 C7 C6 120.6(2)
C7 C8 C9 120.4(3)
C7 C8 H8 119.8
C9 C8 H8 119.8
C10 C9 C8 120.6(3)
C10 C9 H9 119.7
C8 C9 H9 119.7
C9 C10 C17 119.4(3)
C9 C10 H10 120.3
C17 C10 H10 120.3
C12 C11 C4 105.8(2)
C12 C11 C15 92.6(3)
C4 C11 C15 100.9(2)
C12 C11 H11 117.9
C4 C11 H11 117.9
C15 C11 H11 117.9
C13 C12 C11 121.3(5)
C13 C12 H12 119.4
C11 C12 H12 119.4
C12 C13 C14 103.2(5)
C12 C13 H13 128.4
C14 C13 H13 128.4
C13 C14 C3 108.7(3)
C13 C14 C15 106.9(4)
C3 C14 C15 100.1(2)
C14 C15 C11 84.8(2)
C14 C15 H15A 114.5
C11 C15 H15A 114.5
C14 C15 H15B 114.5
C11 C15 H15B 114.5
H15A C15 H15B 111.6
C17 C16 C7 120.6(3)
C17 C16 H16 119.7
C7 C16 H16 119.7
C10 C17 C16 120.6(3)
C10 C17 H17 119.7
C16 C17 H17 119.7
C19 C18 C23 119.9(2)
C19 C18 C6 111.77(19)
C23 C18 C6 128.3(2)
C18 C19 C20 121.6(2)
C18 C19 C24 110.2(2)
C20 C19 C24 128.1(2)
C21 C20 C19 118.1(3)
C21 C20 H20 120.9
C19 C20 H20 120.9
C20 C21 C22 120.4(3)
C20 C21 H21 119.8
C22 C21 H21 119.8
C23 C22 C21 121.5(3)
C23 C22 H22 119.3
C21 C22 H22 119.3
C22 C23 C18 118.4(3)
C22 C23 H23 120.8
C18 C23 H23 120.8
O3 C24 C19 126.6(2)
O3 C24 C5 126.4(2)
C19 C24 C5 106.86(19)
O4 C25 O5 121.9(2)
O4 C25 C4 126.0(2)
O5 C25 C4 111.87(19)
O5 C26 H26A 109.5
O5 C26 H26B 109.5
H26A C26 H26B 109.5
O5 C26 H26C 109.5
H26A C26 H26C 109.5
H26B C26 H26C 109.5
O6 C27 H27A 109.5
O6 C27 H27B 109.5
H27A C27 H27B 109.5
O6 C27 H27C 109.5
H27A C27 H27C 109.5
H27B C27 H27C 109.5
O7 C28 O6 122.9(2)
O7 C28 C29 126.9(2)
O6 C28 C29 110.0(2)
C28 C29 C30 117.0(2)
C28 C29 C42 110.3(2)
C30 C29 C42 102.85(19)
C28 C29 H29 108.8
C30 C29 H29 108.8
C42 C29 H29 108.8
C37 C30 C31 108.12(19)
C37 C30 C29 116.19(19)
C31 C30 C29 110.05(19)
C37 C30 C39 109.3(2)
C31 C30 C39 111.94(19)
C29 C30 C39 101.17(19)
C52 C31 C30 115.52(19)
C52 C31 C32 105.14(19)
C30 C31 C32 115.39(18)
C52 C31 H31 106.7
C30 C31 H31 106.7
C32 C31 H31 106.7
C33 C32 C46 113.94(19)
C33 C32 C31 116.08(19)
C46 C32 C31 103.51(17)
C33 C32 H32 107.6
C46 C32 H32 107.6
C31 C32 H32 107.6
C45 C33 C34 117.5(2)
C45 C33 C32 120.6(2)
C34 C33 C32 121.9(2)
C35 C34 C33 120.8(3)
C35 C34 H34 119.6
C33 C34 H34 119.6
C36 C35 C34 120.6(3)
C36 C35 H35 119.7
C34 C35 H35 119.7
C35 C36 C44 119.6(3)
C35 C36 H36 120.2
C44 C36 H36 120.2
O8 C37 O9 123.0(3)
O8 C37 C30 125.3(2)
O9 C37 C30 111.4(2)
O9 C38 H38A 109.5
O9 C38 H38B 109.5
H38A C38 H38B 109.5
O9 C38 H38C 109.5
H38A C38 H38C 109.5
H38B C38 H38C 109.5
C40 C39 C30 107.1(2)
C40 C39 C43 95.5(3)
C30 C39 C43 100.4(2)
C40 C39 H39 116.9
C30 C39 H39 116.9
C43 C39 H39 116.9
C41 C40 C39 117.2(5)
C41 C40 H40 121.4
C39 C40 H40 121.4
C40 C41 C42 104.6(4)
C40 C41 H41 127.7
C42 C41 H41 127.7
C41 C42 C29 109.5(3)
C41 C42 C43 104.5(3)
C29 C42 C43 99.9(2)
C41 C42 H42 113.9
C29 C42 H42 113.9
C43 C42 H42 113.9
C42 C43 C39 86.8(2)
C42 C43 H43A 114.2
C39 C43 H43A 114.2
C42 C43 H43B 114.2
C39 C43 H43B 114.2
H43A C43 H43B 111.3
C36 C44 C45 120.3(3)
C36 C44 H44 119.9
C45 C44 H44 119.9
C33 C45 C44 121.1(3)
C33 C45 H45 119.4
C44 C45 H45 119.4
C51 C46 C47 119.9(2)
C51 C46 C32 112.1(2)
C47 C46 C32 128.0(2)
C48 C47 C46 118.7(2)
C48 C47 H47 120.7
C46 C47 H47 120.7
C47 C48 C49 121.2(3)
C47 C48 H48 119.4
C49 C48 H48 119.4
C50 C49 C48 120.5(3)
C50 C49 H49 119.8
C48 C49 H49 119.8
C49 C50 C51 118.5(3)
C49 C50 H50 120.8
C51 C50 H50 120.8
C46 C51 C50 121.2(2)
C46 C51 C52 109.9(2)
C50 C51 C52 128.8(2)
O10 C52 C51 126.4(2)
O10 C52 C31 125.8(2)
C51 C52 C31 107.53(19)

loop_
_geom_bond_atom_site_label_1
_geom_bond_atom_site_label_2
_geom_bond_distance
O1 C2 1.326(3)
O1 C1 1.443(4)
O2 C2 1.194(3)
O3 C24 1.211(3)
O4 C25 1.196(3)
O5 C25 1.339(3)
O5 C26 1.440(3)
O6 C28 1.332(3)
O6 C27 1.440(3)
O7 C28 1.194(3)
O8 C37 1.191(3)
O9 C37 1.334(3)
O9 C38 1.439(4)
O10 C52 1.214(3)
C1 H1A 0.9600
C1 H1B 0.9600
C1 H1C 0.9600
C2 C3 1.501(3)
C3 C14 1.573(4)
C3 C4 1.575(3)
C3 H3 0.9800
C4 C25 1.535(3)
C4 C5 1.546(3)
C4 C11 1.582(3)
C5 C24 1.546(3)
C5 C6 1.555(3)
C5 H5 0.9800
C6 C7 1.515(3)
C6 C18 1.517(3)
C6 H6 0.9800
C7 C8 1.384(3)
C7 C16 1.390(3)
C8 C9 1.393(4)
C8 H8 0.9300
C9 C10 1.367(5)
C9 H9 0.9300
C10 C17 1.375(5)
C10 H10 0.9300
C11 C12 1.476(4)
C11 C15 1.673(7)
C11 H11 0.9800
C12 C13 1.164(7)
C12 H12 0.9300
C13 C14 1.351(7)
C13 H13 0.9300
C14 C15 1.652(6)
C15 H15A 0.9700
C15 H15B 0.9700
C16 C17 1.380(4)
C16 H16 0.9300
C17 H17 0.9300
C18 C19 1.381(3)
C18 C23 1.390(3)
C19 C20 1.397(4)
C19 C24 1.476(3)
C20 C21 1.373(4)
C20 H20 0.9300
C21 C22 1.390(5)
C21 H21 0.9300
C22 C23 1.381(4)
C22 H22 0.9300
C23 H23 0.9300
C26 H26A 0.9600
C26 H26B 0.9600
C26 H26C 0.9600
C27 H27A 0.9600
C27 H27B 0.9600
C27 H27C 0.9600
C28 C29 1.504(3)
C29 C30 1.574(3)
C29 C42 1.579(4)
C29 H29 0.9800
C30 C37 1.531(3)
C30 C31 1.552(3)
C30 C39 1.577(3)
C31 C52 1.543(3)
C31 C32 1.559(3)
C31 H31 0.9800
C32 C33 1.511(3)
C32 C46 1.517(3)
C32 H32 0.9800
C33 C45 1.384(3)
C33 C34 1.390(3)
C34 C35 1.385(4)
C34 H34 0.9300
C35 C36 1.363(5)
C35 H35 0.9300
C36 C44 1.367(4)
C36 H36 0.9300
C38 H38A 0.9600
C38 H38B 0.9600
C38 H38C 0.9600
C39 C40 1.473(4)
C39 C43 1.638(6)
C39 H39 0.9800
C40 C41 1.200(6)
C40 H40 0.9300
C41 C42 1.411(6)
C41 H41 0.9300
C42 C43 1.608(6)
C42 H42 0.9800
C43 H43A 0.9700
C43 H43B 0.9700
C44 C45 1.388(4)
C44 H44 0.9300
C45 H45 0.9300
C46 C51 1.382(3)
C46 C47 1.386(3)
C47 C48 1.381(4)
C47 H47 0.9300
C48 C49 1.387(5)
C48 H48 0.9300
C49 C50 1.370(4)
C49 H49 0.9300
C50 C51 1.394(4)
C50 H50 0.9300
C51 C52 1.474(4)
